data_7235350
loop_
_publ_author_name
'Chen, Shufeng'
'Du, Yan'
'Zhao, Haiying'
'Li, Baoguo'

_publ_section_title
;
 Rh2(OAc)4-catalyzed 2,3-migration of \b-ferrocenecarboxyl
 \a-diazocarbonyl compounds: an efficient synthesis of
 ferrocene-containing \a,\b-unsaturated esters
;
_journal_issue 24
_journal_name_full 'RSC Advances'
_journal_page_first 12482
_journal_paper_doi 10.1039/c3ra48071b
_journal_volume 4
_journal_year 2014
_chemical_formula_sum 'C22 H19 Cl Fe O4'
_chemical_formula_weight 438.69
_space_group_IT_number 19
_space_group_name_Hall 'P 2ac 2ab'
_space_group_name_H-M_alt 'P 21 21 21'
_symmetry_cell_setting orthorhombic
_symmetry_space_group_name_H-M 'P 21 21 21'
_atom_sites_solution_hydrogens geom
_atom_sites_solution_primary direct
_atom_sites_solution_secondary difmap
_audit_creation_method SHELXL-97
_cell_angle_alpha 90.00
_cell_angle_beta 90.00
_cell_angle_gamma 90.00
_cell_formula_units_Z 4
_cell_length_a 5.8525(14)
_cell_length_b 7.4196(18)
_cell_length_c 45.092(10)
_cell_measurement_temperature 296(2)
_cell_volume 1958.0(8)
_computing_cell_refinement 'Bruker XSCANS'
_computing_data_collection 'Bruker XSCANS'
_computing_data_reduction 'Bruker SHELXTL'
_computing_molecular_graphics 'Bruker SHELXTL'
_computing_publication_material 'Bruker SHELXTL'
_computing_structure_refinement 'SHELXL-97 (Sheldrick, 1997)'
_computing_structure_solution 'SHELXS-97 (Sheldrick, 1990)'
_diffrn_ambient_temperature 296(2)
_diffrn_measured_fraction_theta_full 0.994
_diffrn_measured_fraction_theta_max 0.994
_diffrn_measurement_device_type 'Bruker P4'
_diffrn_measurement_method '\w scans'
_diffrn_radiation_monochromator graphite
_diffrn_radiation_source 'fine-focus sealed tube'
_diffrn_radiation_type MoK\a
_diffrn_radiation_wavelength 0.71073
_diffrn_reflns_av_R_equivalents 0.0253
_diffrn_reflns_av_sigmaI/netI 0.0354
_diffrn_reflns_limit_h_max 7
_diffrn_reflns_limit_h_min -7
_diffrn_reflns_limit_k_max 9
_diffrn_reflns_limit_k_min -9
_diffrn_reflns_limit_l_max 60
_diffrn_reflns_limit_l_min -52
_diffrn_reflns_number 14455
_diffrn_reflns_theta_full 28.38
_diffrn_reflns_theta_max 28.38
_diffrn_reflns_theta_min 1.81
_exptl_absorpt_coefficient_mu 0.932
_exptl_absorpt_correction_type none
_exptl_crystal_density_diffrn 1.488
_exptl_crystal_density_method 'not measured'
_exptl_crystal_F_000 1097
_refine_diff_density_max 0.242
_refine_diff_density_min -0.935
_refine_diff_density_rms 0.070
_refine_ls_abs_structure_details 'Flack H D (1983), Acta Cryst. A39, 876-881'
_refine_ls_abs_structure_Flack 0.031(17)
_refine_ls_extinction_method none
_refine_ls_goodness_of_fit_ref 1.935
_refine_ls_hydrogen_treatment mixed
_refine_ls_matrix_type full
_refine_ls_number_parameters 253
_refine_ls_number_reflns 4873
_refine_ls_number_restraints 0
_refine_ls_restrained_S_all 1.935
_refine_ls_R_factor_all 0.0468
_refine_ls_R_factor_gt 0.0422
_refine_ls_shift/su_max 0.034
_refine_ls_shift/su_mean 0.007
_refine_ls_structure_factor_coef Fsqd
_refine_ls_weighting_details 'calc w=1/[\s^2^(Fo^2^)+(0.0000P)^2^+0.0000P] where P=(Fo^2^+2Fc^2^)/3'
_refine_ls_weighting_scheme calc
_refine_ls_wR_factor_gt 0.0806
_refine_ls_wR_factor_ref 0.0813
_reflns_number_gt 4467
_reflns_number_total 4873
_reflns_threshold_expression >2sigma(I)
_cod_data_source_file c3ra48071b2.cif
_cod_data_source_block x
_cod_depositor_comments
;
The following automatic conversions were performed:

data item '_symmetry_cell_setting' value 'Orthorhombic' was changed
to 'orthorhombic' in accordance with the
/home/saulius/struct/COD-crude-data/automatic-downloads/DataCite-retrospective/RSC/depositions/lib/dictionaries/cif_core.dic
dictionary named 'cif_core.dic' version 2.4.2 last updated on
2011-04-26.

Automatic conversion script
Id: cif_fix_values 6909 2019-04-08 15:41:33Z antanas 
;
_cod_original_cell_volume 1958.1(8)
_cod_original_sg_symbol_H-M P2(1)2(1)2(1)
_cod_original_formula_sum 'C22 H19 Cl1 Fe O4'
_cod_database_code 7235350

loop_
_symmetry_equiv_pos_as_xyz
'x, y, z'
'-x+1/2, -y, z+1/2'
'-x, y+1/2, -z+1/2'
'x+1/2, -y+1/2, -z'

loop_
_atom_site_label
_atom_site_type_symbol
_atom_site_fract_x
_atom_site_fract_y
_atom_site_fract_z
_atom_site_U_iso_or_equiv
_atom_site_adp_type
_atom_site_occupancy
_atom_site_symmetry_multiplicity
_atom_site_calc_flag
_atom_site_refinement_flags
Fe1 Fe 0.24286(6) 0.76946(4) 0.801400(6) 0.03267(9) Uani 1 1 d .
Cl1 Cl 1.08474(17) 1.11494(10) 1.034999(16) 0.0593(2) Uani 1 1 d .
O1 O 0.2050(3) 0.9464(3) 0.87952(4) 0.0551(5) Uani 1 1 d .
O2 O 0.5311(3) 0.7894(2) 0.87553(4) 0.0450(5) Uani 1 1 d .
O3 O 0.7935(4) 1.1940(2) 0.90096(4) 0.0535(5) Uani 1 1 d .
O4 O 0.6936(4) 1.1006(3) 0.85588(4) 0.0654(7) Uani 1 1 d .
C4 C 0.2313(5) 0.7054(3) 0.84480(5) 0.0360(5) Uani 1 1 d .
C5 C 0.7503(6) 0.9593(3) 1.00312(5) 0.0440(6) Uani 1 1 d .
H5A H 0.6722 0.9478 1.0210 0.053 Uiso 1 1 calc R
C05 C 1.0797(5) 1.0552(3) 0.97613(6) 0.0416(6) Uani 1 1 d .
H05A H 1.2240 1.1075 0.9760 0.050 Uiso 1 1 calc R
C6 C 0.7684(5) 0.9160(3) 0.95004(5) 0.0374(5) Uani 1 1 d .
C8 C 0.9828(5) 0.9936(4) 0.95002(5) 0.0409(6) Uani 1 1 d .
H8A H 1.0629 1.0046 0.9323 0.049 Uiso 1 1 calc R
C10 C 0.7087(5) 1.0763(3) 0.88194(5) 0.0431(7) Uani 1 1 d .
C12 C 0.3120(4) 0.8288(3) 0.86804(5) 0.0366(6) Uani 1 1 d .
C012 C 0.3766(11) 0.8165(5) 0.76095(8) 0.0954(17) Uani 1 1 d .
H01A H 0.4265 0.7264 0.7464 0.114 Uiso 1 1 calc R
C13 C 0.2170(5) 0.4979(3) 0.80761(5) 0.0452(7) Uani 1 1 d .
H13A H 0.2617 0.4056 0.7932 0.054 Uiso 1 1 calc R
C14 C 0.0068(5) 0.7075(4) 0.83258(5) 0.0414(6) Uani 1 1 d .
H14A H -0.1203 0.7840 0.8390 0.050 Uiso 1 1 calc R
C15 C 0.3740(7) 1.0200(4) 0.79808(7) 0.0594(9) Uani 1 1 d .
H15A H 0.4215 1.0964 0.8147 0.071 Uiso 1 1 calc R
C17 C 0.3609(5) 0.5741(3) 0.82900(5) 0.0388(6) Uani 1 1 d .
H17A H 0.5214 0.5431 0.8325 0.047 Uiso 1 1 calc R
C21 C 0.0005(5) 0.5774(4) 0.80965(5) 0.0428(7) Uani 1 1 d .
H21A H -0.1314 0.5498 0.7971 0.051 Uiso 1 1 calc R
C22 C 0.6533(5) 0.8441(4) 0.92358(6) 0.0430(6) Uani 1 1 d .
H22 H 0.5796 0.7348 0.9267 0.052 Uiso 1 1 calc R
C24 C 0.8896(8) 1.3570(4) 0.88867(7) 0.0763(12) Uani 1 1 d .
H24A H 0.7701 1.4461 0.8860 0.092 Uiso 1 1 calc R
H24B H 0.9571 1.3317 0.8695 0.092 Uiso 1 1 calc R
C25 C 0.6552(5) 0.8969(3) 0.97717(6) 0.0422(6) Uani 1 1 d .
H25A H 0.5131 0.8409 0.9777 0.051 Uiso 1 1 calc R
C27 C 0.9608(5) 1.0383(3) 1.00224(5) 0.0389(6) Uani 1 1 d .
C28 C 0.5113(6) 0.8989(6) 0.78317(10) 0.0803(13) Uani 1 1 d .
H28A H 0.6730 0.8749 0.7872 0.096 Uiso 1 1 calc R
C29 C 0.1647(6) 1.0175(5) 0.78562(8) 0.0626(9) Uani 1 1 d .
H29A H 0.0345 1.0908 0.7921 0.075 Uiso 1 1 calc R
C30 C 0.1593(7) 0.8943(5) 0.76331(7) 0.0702(12) Uani 1 1 d .
H30A H 0.0271 0.8664 0.7508 0.084 Uiso 1 1 calc R
C33 C 0.6346(5) 0.9053(4) 0.89614(6) 0.0400(6) Uani 1 1 d .
C34 C 1.0631(8) 1.4270(5) 0.90868(8) 0.0906(13) Uani 1 1 d .
H34A H 1.1250 1.5365 0.9007 0.136 Uiso 1 1 calc R
H34B H 1.1830 1.3397 0.9109 0.136 Uiso 1 1 calc R
H34C H 0.9958 1.4509 0.9277 0.136 Uiso 1 1 calc R

loop_
_atom_site_aniso_label
_atom_site_aniso_U_11
_atom_site_aniso_U_22
_atom_site_aniso_U_33
_atom_site_aniso_U_23
_atom_site_aniso_U_13
_atom_site_aniso_U_12
Fe1 0.03788(19) 0.03015(16) 0.02998(16) -0.00020(12) 0.00043(19) -0.00043(19)
Cl1 0.0762(6) 0.0597(5) 0.0421(4) 0.0003(3) -0.0206(4) -0.0045(4)
O1 0.0384(12) 0.0749(14) 0.0520(11) -0.0263(10) 0.0005(9) 0.0054(10)
O2 0.0426(11) 0.0471(11) 0.0452(10) -0.0140(8) -0.0117(9) 0.0044(9)
O3 0.0788(16) 0.0411(10) 0.0407(9) 0.0013(7) -0.0083(10) -0.0102(10)
O4 0.0775(18) 0.0824(15) 0.0362(11) 0.0030(9) -0.0152(11) -0.0190(13)
C4 0.0394(14) 0.0371(11) 0.0316(11) 0.0012(9) 0.0040(12) -0.0069(14)
C5 0.0469(16) 0.0451(13) 0.0402(13) 0.0081(10) 0.0021(16) 0.0028(16)
C05 0.0373(15) 0.0436(15) 0.0439(15) 0.0047(11) -0.0068(13) -0.0039(12)
C6 0.0390(15) 0.0349(11) 0.0382(12) 0.0021(9) -0.0080(13) 0.0001(14)
C8 0.0393(16) 0.0502(16) 0.0331(14) 0.0024(12) 0.0000(11) 0.0019(13)
C10 0.0424(18) 0.0499(15) 0.0368(13) -0.0049(11) -0.0067(13) 0.0037(13)
C12 0.0349(15) 0.0447(14) 0.0303(12) 0.0018(10) 0.0030(11) -0.0051(11)
C012 0.172(5) 0.054(2) 0.060(2) -0.0045(17) 0.071(3) -0.013(3)
C13 0.062(2) 0.0298(11) 0.0438(14) -0.0039(9) -0.0039(15) -0.0063(14)
C14 0.0374(15) 0.0514(16) 0.0355(13) -0.0001(12) 0.0046(11) -0.0075(13)
C15 0.086(3) 0.0439(17) 0.0488(18) 0.0151(14) -0.0127(19) -0.0224(17)
C17 0.0439(17) 0.0336(14) 0.0390(14) 0.0059(11) 0.0003(12) 0.0006(12)
C21 0.0439(17) 0.0463(16) 0.0380(14) -0.0004(11) -0.0045(12) -0.0152(13)
C22 0.0435(16) 0.0385(14) 0.0468(15) -0.0020(11) -0.0047(13) -0.0029(12)
C24 0.123(4) 0.054(2) 0.0525(19) 0.0116(14) -0.020(2) -0.020(2)
C25 0.0396(15) 0.0401(14) 0.0467(15) 0.0070(12) -0.0021(13) -0.0042(12)
C27 0.0439(17) 0.0344(13) 0.0386(14) 0.0053(10) -0.0107(12) 0.0045(11)
C28 0.040(2) 0.085(3) 0.116(3) 0.063(3) 0.018(2) -0.0001(18)
C29 0.065(2) 0.0440(17) 0.079(2) 0.0251(17) -0.0073(19) 0.0060(15)
C30 0.099(3) 0.074(3) 0.0381(17) 0.0209(17) -0.0228(18) -0.027(2)
C33 0.0365(15) 0.0437(15) 0.0399(14) -0.0089(11) -0.0067(12) 0.0017(12)
C34 0.104(3) 0.090(3) 0.078(2) 0.021(2) -0.003(2) -0.046(3)

loop_
_atom_type_symbol
_atom_type_description
_atom_type_scat_dispersion_real
_atom_type_scat_dispersion_imag
_atom_type_scat_source
C C 0.0033 0.0016 'International Tables Vol C Tables 4.2.6.8 and 6.1.1.4'
H H 0.0000 0.0000 'International Tables Vol C Tables 4.2.6.8 and 6.1.1.4'
N N 0.0061 0.0033 'International Tables Vol C Tables 4.2.6.8 and 6.1.1.4'
O O 0.0106 0.0060 'International Tables Vol C Tables 4.2.6.8 and 6.1.1.4'
Fe Fe 0.3463 0.8444 'International Tables Vol C Tables 4.2.6.8 and 6.1.1.4'
Cl Cl 0.1484 0.1585 'International Tables Vol C Tables 4.2.6.8 and 6.1.1.4'

loop_
_geom_angle_atom_site_label_1
_geom_angle_atom_site_label_2
_geom_angle_atom_site_label_3
_geom_angle
C012 Fe1 C28 41.05(18)
C012 Fe1 C4 158.9(2)
C28 Fe1 C4 122.30(15)
C012 Fe1 C30 40.71(18)
C28 Fe1 C30 67.79(16)
C4 Fe1 C30 158.38(15)
C012 Fe1 C15 67.99(15)
C28 Fe1 C15 40.02(16)
C4 Fe1 C15 107.60(12)
C30 Fe1 C15 66.71(14)
C012 Fe1 C14 158.9(2)
C28 Fe1 C14 157.39(17)
C4 Fe1 C14 41.31(11)
C30 Fe1 C14 122.13(15)
C15 Fe1 C14 121.39(14)
C012 Fe1 C29 67.20(16)
C28 Fe1 C29 66.43(15)
C4 Fe1 C29 123.23(13)
C30 Fe1 C29 39.36(15)
C15 Fe1 C29 38.96(14)
C14 Fe1 C29 107.24(14)
C012 Fe1 C17 123.09(17)
C28 Fe1 C17 108.94(13)
C4 Fe1 C17 41.24(10)
C30 Fe1 C17 159.11(14)
C15 Fe1 C17 125.01(13)
C14 Fe1 C17 69.16(11)
C29 Fe1 C17 160.10(14)
C012 Fe1 C13 108.92(13)
C28 Fe1 C13 125.74(15)
C4 Fe1 C13 68.35(10)
C30 Fe1 C13 123.65(13)
C15 Fe1 C13 161.60(15)
C14 Fe1 C13 68.25(12)
C29 Fe1 C13 158.28(14)
C17 Fe1 C13 40.21(10)
C012 Fe1 C21 123.70(16)
C28 Fe1 C21 161.18(16)
C4 Fe1 C21 68.63(10)
C30 Fe1 C21 107.92(13)
C15 Fe1 C21 156.92(15)
C14 Fe1 C21 40.69(10)
C29 Fe1 C21 122.72(14)
C17 Fe1 C21 68.11(11)
C13 Fe1 C21 40.11(12)
C12 O2 C33 116.1(2)
C10 O3 C24 116.8(2)
C14 C4 C17 107.7(2)
C14 C4 C12 124.4(2)
C17 C4 C12 127.7(3)
C14 C4 Fe1 69.68(13)
C17 C4 Fe1 69.99(13)
C12 C4 Fe1 122.32(17)
C27 C5 C25 119.0(3)
C27 C05 C8 119.5(3)
C8 C6 C25 118.3(2)
C8 C6 C22 124.5(2)
C25 C6 C22 117.1(3)
C05 C8 C6 120.6(3)
O4 C10 O3 124.6(3)
O4 C10 C33 122.2(2)
O3 C10 C33 113.2(2)
O1 C12 O2 123.1(2)
O1 C12 C4 126.6(3)
O2 C12 C4 110.3(2)
C30 C012 C28 105.9(3)
C30 C012 Fe1 69.51(19)
C28 C012 Fe1 69.52(19)
C17 C13 C21 109.2(2)
C17 C13 Fe1 69.57(14)
C21 C13 Fe1 70.14(15)
C21 C14 C4 107.4(2)
C21 C14 Fe1 70.43(15)
C4 C14 Fe1 69.01(14)
C29 C15 C28 108.5(3)
C29 C15 Fe1 70.9(2)
C28 C15 Fe1 69.97(19)
C13 C17 C4 107.5(3)
C13 C17 Fe1 70.21(15)
C4 C17 Fe1 68.77(14)
C13 C21 C14 108.1(2)
C13 C21 Fe1 69.75(15)
C14 C21 Fe1 68.87(15)
C33 C22 C6 132.3(3)
O3 C24 C34 109.4(3)
C5 C25 C6 121.2(3)
C5 C27 C05 121.4(2)
C5 C27 Cl1 119.5(2)
C05 C27 Cl1 119.1(2)
C15 C28 C012 107.6(3)
C15 C28 Fe1 70.01(19)
C012 C28 Fe1 69.4(2)
C30 C29 C15 109.8(4)
C30 C29 Fe1 69.8(2)
C15 C29 Fe1 70.2(2)
C29 C30 C012 108.2(3)
C29 C30 Fe1 70.88(18)
C012 C30 Fe1 69.8(2)
C22 C33 O2 116.4(2)
C22 C33 C10 132.2(2)
O2 C33 C10 111.3(2)

loop_
_geom_bond_atom_site_label_1
_geom_bond_atom_site_label_2
_geom_bond_distance
Fe1 C012 2.015(3)
Fe1 C28 2.016(3)
Fe1 C4 2.015(2)
Fe1 C30 2.012(3)
Fe1 C15 2.017(3)
Fe1 C14 2.024(3)
Fe1 C29 2.026(3)
Fe1 C17 2.031(2)
Fe1 C13 2.040(2)
Fe1 C21 2.045(3)
Cl1 C27 1.741(3)
O1 C12 1.192(3)
O2 C12 1.358(3)
O2 C33 1.403(3)
O3 C10 1.321(3)
O3 C24 1.444(4)
O4 C10 1.192(3)
C4 C14 1.425(4)
C4 C17 1.425(3)
C4 C12 1.470(3)
C5 C27 1.365(4)
C5 C25 1.376(4)
C05 C27 1.373(4)
C05 C8 1.384(4)
C6 C8 1.381(4)
C6 C25 1.398(3)
C6 C22 1.470(3)
C10 C33 1.486(4)
C012 C30 1.401(6)
C012 C28 1.414(6)
C13 C17 1.399(4)
C13 C21 1.401(4)
C14 C21 1.415(4)
C15 C29 1.348(5)
C15 C28 1.380(5)
C22 C33 1.322(3)
C24 C34 1.454(5)
C29 C30 1.360(5)
